data_1559884
loop_
_publ_author_name
'Zatsikha, Yuriy V.'
'Blesener, Tanner S.'
'King, Alex J.'
'Healy, Andrew T.'
'Goff, Philip C.'
'Didukh, Natalia O.'
'Blank, David A.'
'Kovtun, Yuriy P.'
'Nemykin, Victor N.'

_publ_section_related_literature
; 
? 
;
_publ_section_title
;
 Fully Conjugated Pyrene-BODIPY and Pyrene-BODIPY-Ferrocene Dyads and
 Triads: Synthesis, Characterization, and Selective Noncovalent
 Interactions with Nanocarbon Materials.
;
_journal_name_full 'The journal of physical chemistry. B'
_journal_paper_doi 10.1021/acs.jpcb.0c10074
_journal_year 2020
_chemical_formula_moiety 'C63 H43 B F2 N2 O4'
_chemical_formula_sum 'C63 H43 B F2 N2 O4'
_chemical_formula_weight 940.85
_space_group_IT_number 2
_space_group_name_Hall '-P 1'
_space_group_name_H-M_alt 'P -1'
_symmetry_cell_setting triclinic
_symmetry_space_group_name_Hall '-P 1'
_symmetry_space_group_name_H-M 'P -1'
_atom_sites_solution_hydrogens difmap
_atom_sites_solution_primary direct
_audit_creation_date 2017-05-18
_audit_creation_method CRYSTALS_ver_14.61
_cell_angle_alpha 112.536(8)
_cell_angle_beta 98.382(7)
_cell_angle_gamma 90.203(6)
_cell_formula_units_Z 2
_cell_length_a 12.1367(6)
_cell_length_b 14.2874(6)
_cell_length_c 14.5167(10)
_cell_measurement_reflns_used 20401
_cell_measurement_temperature 123
_cell_measurement_theta_max 28
_cell_measurement_theta_min 4
_cell_volume 2295.3(3)
_computing_cell_refinement 'CrystalClear 2.0'
_computing_data_collection 'CrystalClear 2.0'
_computing_data_reduction 'CrystalClear 2.0'
_computing_molecular_graphics 'CAMERON (Watkin et al., 1996)'
_computing_publication_material 'CRYSTALS (Betteridge et al., 2003)'
_computing_structure_refinement 'CRYSTALS (Betteridge et al., 2003)'
_computing_structure_solution 'SHELXS 86 (Sheldrick, 1986)'
_diffrn_ambient_temperature 123
_diffrn_measured_fraction_theta_full 0.983
_diffrn_measured_fraction_theta_max 0.979
_diffrn_measurement_device 'Image Plate'
_diffrn_measurement_device_type 'Rigaku RAPID-II'
_diffrn_measurement_method \w
_diffrn_radiation_monochromator graphite
_diffrn_radiation_type 'Mo K\a'
_diffrn_radiation_wavelength 0.71075
_diffrn_reflns_av_R_equivalents 0.060
_diffrn_reflns_limit_h_max 15
_diffrn_reflns_limit_h_min -15
_diffrn_reflns_limit_k_max 18
_diffrn_reflns_limit_k_min -17
_diffrn_reflns_limit_l_max 18
_diffrn_reflns_limit_l_min -18
_diffrn_reflns_number 20401
_diffrn_reflns_theta_full 25.271
_diffrn_reflns_theta_max 27.468
_diffrn_reflns_theta_min 3.078
_diffrn_standards_decay_% 0.00
_diffrn_standards_interval_time 2
_diffrn_standards_number 20401
_exptl_absorpt_coefficient_mu 0.090
_exptl_absorpt_correction_T_max 0.99
_exptl_absorpt_correction_T_min 0.46
_exptl_absorpt_correction_type multi-scan
_exptl_absorpt_process_details 'DENZO/SCALEPACK (Otwinowski & Minor, 1997)'
_exptl_crystal_colour blue
_exptl_crystal_density_diffrn 1.361
_exptl_crystal_density_method 'not measured'
_exptl_crystal_description plate
_exptl_crystal_F_000 980
_exptl_crystal_size_max 0.450
_exptl_crystal_size_mid 0.340
_exptl_crystal_size_min 0.110
_refine_diff_density_max 0.77
_refine_diff_density_min -0.82
_refine_ls_extinction_method None
_refine_ls_goodness_of_fit_ref 1.0069
_refine_ls_hydrogen_treatment constr
_refine_ls_matrix_type full
_refine_ls_number_parameters 649
_refine_ls_number_reflns 10263
_refine_ls_number_restraints 0
_refine_ls_R_factor_all 0.1701
_refine_ls_R_factor_gt 0.0628
_refine_ls_shift/su_max 0.0001329
_refine_ls_shift/su_mean 0.0000173
_refine_ls_structure_factor_coef Fsqd
_refine_ls_weighting_details
;
 Method, part 1, Chebychev polynomial, (Watkin, 1994, Prince, 1982) 
 [weight] = 1.0/[A~0~*T~0~(x)+A~1~*T~1~(x) ... +A~n-1~]*T~n-1~(x)] 
 where A~i~ are the Chebychev coefficients listed below and x= Fcalc/Fmax 
 Method = Robust Weighting (Prince, 1982) 
 W = [weight] * [1-(deltaF/6*sigmaF)^2^]^2^ 
 A~i~ are: 
 8.77 9.87 1.54 
;
_refine_ls_weighting_scheme calc
_refine_ls_wR_factor_all 0.2016
_refine_ls_wR_factor_gt 0.1058
_refine_ls_wR_factor_ref 0.2016
_reflns_limit_h_max 15
_reflns_limit_h_min -15
_reflns_limit_k_max 16
_reflns_limit_k_min -18
_reflns_limit_l_max 18
_reflns_limit_l_min 0
_reflns_number_gt 4193
_reflns_number_total 10289
_reflns_threshold_expression I>2.0\s(I)
_oxford_diffrn_Wilson_B_factor 0.00
_oxford_diffrn_Wilson_scale 0.00
_oxford_refine_ls_r_factor_ref 0.1701
_oxford_refine_ls_scale 0.2788(3)
_oxford_reflns_number_all 10263
_oxford_reflns_threshold_expression_ref I>-3.0\s(I)
_oxford_structure_analysis_title '_04142015-2'
_cod_data_source_file jp0c10074_si_002.cif
_cod_data_source_block 2
_cod_depositor_comments
;

2022-09-17
Z value and formula fixed to values more according to usual
chemical conventions.                 miguel
;
_cod_original_formula_sum 'C126 H86 B2 F4 N4 O8'
_cod_original_formula_weight 1881.70
_cod_original_formula_moiety 'C126 H86 B2 F4 N4 O8'
_cod_original_formula_units_Z 1
_cod_original_cell_volume 2295.30(16)
_cod_original_sg_symbol_H-M 'P -1 '
_cod_database_code 1559884

loop_
_symmetry_equiv_pos_as_xyz
x,y,z
-x,-y,-z

loop_
_atom_site_label
_atom_site_type_symbol
_atom_site_fract_x
_atom_site_fract_y
_atom_site_fract_z
_atom_site_U_iso_or_equiv
_atom_site_occupancy
_atom_site_adp_type
_atom_site_refinement_flags_posn
_atom_site_refinement_flags_adp
_atom_site_refinement_flags_occupancy
_atom_site_disorder_assembly
_atom_site_disorder_group
_atom_site_attached_hydrogens
F1 F 0.4783(2) 0.19425(19) 0.6272(2) 0.0387 1.0000 Uani . . . . . .
B1 B 0.5037(4) 0.2759(4) 0.7209(4) 0.0337 1.0000 Uani . . . . . .
F2 F 0.4178(2) 0.2829(2) 0.7761(2) 0.0399 1.0000 Uani . . . . . .
N1 N 0.5209(3) 0.3762(3) 0.7050(3) 0.0313 1.0000 Uani . . . . . .
C4 C 0.6247(3) 0.4300(3) 0.7295(3) 0.0301 1.0000 Uani . . . . . .
C3 C 0.6157(3) 0.5163(3) 0.7037(3) 0.0290 1.0000 Uani . . . . . .
C2 C 0.5041(3) 0.5141(3) 0.6626(3) 0.0289 1.0000 Uani . . . . . .
C1 C 0.4462(3) 0.4273(3) 0.6641(3) 0.0316 1.0000 Uani . . . . . .
C10 C 0.3284(3) 0.4029(3) 0.6322(3) 0.0332 1.0000 Uani . . . . . .
C11 C 0.2696(3) 0.3148(3) 0.6098(3) 0.0323 1.0000 Uani . . . . . .
C12 C 0.1494(3) 0.2987(3) 0.5843(3) 0.0299 1.0000 Uani . . . . . .
C25 C 0.0937(3) 0.2169(3) 0.5946(3) 0.0306 1.0000 Uani . . . . . .
C26 C -0.0242(3) 0.2060(3) 0.5760(3) 0.0306 1.0000 Uani . . . . . .
C15 C -0.0870(3) 0.2744(3) 0.5425(3) 0.0318 1.0000 Uani . . . . . .
C14 C -0.0291(3) 0.3510(3) 0.5277(3) 0.0343 1.0000 Uani . . . . . .
C13 C 0.0860(4) 0.3628(3) 0.5478(3) 0.0336 1.0000 Uani . . . . . .
C16 C -0.2066(4) 0.2634(3) 0.5273(4) 0.0364 1.0000 Uani . . . . . .
C17 C -0.2607(4) 0.1905(4) 0.5442(4) 0.0407 1.0000 Uani . . . . . .
C18 C -0.2008(4) 0.1201(3) 0.5773(4) 0.0365 1.0000 Uani . . . . . .
C27 C -0.0827(3) 0.1279(3) 0.5915(3) 0.0323 1.0000 Uani . . . . . .
C22 C -0.0219(4) 0.0589(3) 0.6248(4) 0.0353 1.0000 Uani . . . . . .
C23 C 0.0967(4) 0.0705(4) 0.6406(4) 0.0385 1.0000 Uani . . . . . .
C24 C 0.1527(4) 0.1466(3) 0.6291(4) 0.0362 1.0000 Uani . . . . . .
C21 C -0.0796(4) -0.0175(4) 0.6395(4) 0.0421 1.0000 Uani . . . . . .
C20 C -0.1958(4) -0.0248(4) 0.6261(4) 0.0430 1.0000 Uani . . . . . .
C19 C -0.2552(4) 0.0431(4) 0.5946(4) 0.0412 1.0000 Uani . . . . . .
C28 C 0.4523(3) 0.5821(3) 0.6157(3) 0.0311 1.0000 Uani . . . . . .
O2 O 0.5263(3) 0.6553(2) 0.6227(3) 0.0378 1.0000 Uani . . . . . .
C29 C 0.4856(4) 0.7274(3) 0.5813(4) 0.0339 1.0000 Uani . . . . . .
C30 C 0.5815(4) 0.8045(4) 0.6044(4) 0.0397 1.0000 Uani . . . . . .
O1 O 0.3560(3) 0.5744(3) 0.5747(3) 0.0457 1.0000 Uani . . . . . .
C31 C 0.7103(3) 0.5882(3) 0.7206(3) 0.0297 1.0000 Uani . . . . . .
C32 C 0.7094(4) 0.6896(3) 0.7824(3) 0.0346 1.0000 Uani . . . . . .
C33 C 0.8001(4) 0.7569(4) 0.8004(4) 0.0397 1.0000 Uani . . . . . .
C34 C 0.8933(4) 0.7240(4) 0.7581(4) 0.0431 1.0000 Uani . . . . . .
C35 C 0.8977(4) 0.6217(4) 0.6965(4) 0.0405 1.0000 Uani . . . . . .
C36 C 0.8068(4) 0.5540(4) 0.6786(4) 0.0357 1.0000 Uani . . . . . .
C5 C 0.7161(4) 0.4031(3) 0.7806(3) 0.0328 1.0000 Uani . . . . . .
C6 C 0.7119(3) 0.3183(3) 0.8042(3) 0.0313 1.0000 Uani . . . . . .
N2 N 0.6139(3) 0.2574(3) 0.7789(3) 0.0301 1.0000 Uani . . . . . .
C9 C 0.6323(3) 0.1806(3) 0.8123(3) 0.0315 1.0000 Uani . . . . . .
C46 C 0.5443(4) 0.1046(3) 0.7910(4) 0.0363 1.0000 Uani . . . . . .
C47 C 0.5397(4) 0.0378(3) 0.8359(4) 0.0334 1.0000 Uani . . . . . .
C48 C 0.4510(3) -0.0395(3) 0.8144(3) 0.0312 1.0000 Uani . . . . . .
C61 C 0.4633(3) -0.1112(3) 0.8604(3) 0.0290 1.0000 Uani . . . . . .
C63 C 0.3773(3) -0.1887(3) 0.8361(3) 0.0297 1.0000 Uani . . . . . .
C51 C 0.2788(4) -0.1931(3) 0.7671(4) 0.0333 1.0000 Uani . . . . . .
C50 C 0.2681(4) -0.1190(3) 0.7265(4) 0.0364 1.0000 Uani . . . . . .
C49 C 0.3520(4) -0.0452(3) 0.7484(4) 0.0352 1.0000 Uani . . . . . .
C52 C 0.1944(4) -0.2730(4) 0.7431(4) 0.0381 1.0000 Uani . . . . . .
C53 C 0.2062(4) -0.3438(4) 0.7828(4) 0.0420 1.0000 Uani . . . . . .
C54 C 0.3030(4) -0.3413(3) 0.8530(4) 0.0358 1.0000 Uani . . . . . .
C62 C 0.3888(4) -0.2639(3) 0.8787(3) 0.0312 1.0000 Uani . . . . . .
C58 C 0.4843(4) -0.2600(3) 0.9485(3) 0.0333 1.0000 Uani . . . . . .
C59 C 0.5683(4) -0.1800(3) 0.9738(3) 0.0340 1.0000 Uani . . . . . .
C60 C 0.5590(4) -0.1093(3) 0.9321(3) 0.0336 1.0000 Uani . . . . . .
C57 C 0.4942(4) -0.3340(4) 0.9892(4) 0.0404 1.0000 Uani . . . . . .
C56 C 0.4099(4) -0.4101(4) 0.9637(4) 0.0462 1.0000 Uani . . . . . .
C55 C 0.3155(4) -0.4139(4) 0.8959(4) 0.0462 1.0000 Uani . . . . . .
C8 C 0.7458(4) 0.1932(3) 0.8615(4) 0.0340 1.0000 Uani . . . . . .
C7 C 0.7957(4) 0.2786(3) 0.8564(3) 0.0328 1.0000 Uani . . . . . .
C37 C 0.9114(4) 0.3215(3) 0.8946(4) 0.0336 1.0000 Uani . . . . . .
C42 C 0.9767(4) 0.3392(4) 0.8316(4) 0.0377 1.0000 Uani . . . . . .
C41 C 1.0879(4) 0.3738(4) 0.8655(4) 0.0435 1.0000 Uani . . . . . .
C40 C 1.1335(4) 0.3946(4) 0.9662(4) 0.0426 1.0000 Uani . . . . . .
C39 C 1.0681(4) 0.3789(4) 1.0302(4) 0.0431 1.0000 Uani . . . . . .
C38 C 0.9581(4) 0.3433(4) 0.9954(3) 0.0359 1.0000 Uani . . . . . .
C43 C 0.8068(4) 0.1242(4) 0.9007(4) 0.0402 1.0000 Uani . . . . . .
O4 O 0.9126(3) 0.1207(2) 0.8813(3) 0.0409 1.0000 Uani . . . . . .
C44 C 0.9860(4) 0.0647(4) 0.9257(5) 0.0496 1.0000 Uani . . . . . .
C45 C 1.1024(4) 0.0843(5) 0.9109(5) 0.0557 1.0000 Uani . . . . . .
O3 O 0.7728(3) 0.0772(3) 0.9462(3) 0.0582 1.0000 Uani . . . . . .
H91 H 0.2871 0.4574 0.6260 0.0404 1.0000 Uiso R . . . . .
H101 H 0.3125 0.2576 0.6121 0.0418 1.0000 Uiso R . . . . .
H151 H -0.0709 0.3989 0.5038 0.0409 1.0000 Uiso R . . . . .
H161 H 0.1250 0.4152 0.5350 0.0413 1.0000 Uiso R . . . . .
H171 H -0.2463 0.3097 0.5057 0.0432 1.0000 Uiso R . . . . .
H181 H -0.3409 0.1837 0.5362 0.0488 1.0000 Uiso R . . . . .
H221 H 0.1388 0.0207 0.6603 0.0452 1.0000 Uiso R . . . . .
H231 H 0.2346 0.1524 0.6434 0.0451 1.0000 Uiso R . . . . .
H241 H -0.0365 -0.0668 0.6589 0.0527 1.0000 Uiso R . . . . .
H251 H -0.2336 -0.0776 0.6367 0.0533 1.0000 Uiso R . . . . .
H261 H -0.3359 0.0407 0.5872 0.0513 1.0000 Uiso R . . . . .
H291 H 0.4240 0.7593 0.6126 0.0458 1.0000 Uiso R . . . . .
H292 H 0.4638 0.6929 0.5079 0.0468 1.0000 Uiso R . . . . .
H303 H 0.5610 0.8530 0.5709 0.0672 1.0000 Uiso R . . . . .
H302 H 0.6035 0.8410 0.6786 0.0681 1.0000 Uiso R . . . . .
H301 H 0.6426 0.7672 0.5763 0.0678 1.0000 Uiso R . . . . .
H331 H 0.6438 0.7143 0.8148 0.0431 1.0000 Uiso R . . . . .
H341 H 0.7971 0.8253 0.8440 0.0536 1.0000 Uiso R . . . . .
H351 H 0.9548 0.7705 0.7691 0.0516 1.0000 Uiso R . . . . .
H361 H 0.9631 0.6004 0.6665 0.0467 1.0000 Uiso R . . . . .
H371 H 0.8078 0.4827 0.6362 0.0463 1.0000 Uiso R . . . . .
H381 H 0.7848 0.4471 0.8003 0.0371 1.0000 Uiso R . . . . .
H421 H 0.4840 0.1024 0.7406 0.0422 1.0000 Uiso R . . . . .
H431 H 0.6032 0.0446 0.8863 0.0433 1.0000 Uiso R . . . . .
H481 H 0.1994 -0.1219 0.6799 0.0433 1.0000 Uiso R . . . . .
H491 H 0.3434 0.0033 0.7164 0.0416 1.0000 Uiso R . . . . .
H501 H 0.1295 -0.2752 0.6965 0.0478 1.0000 Uiso R . . . . .
H511 H 0.1478 -0.3959 0.7685 0.0507 1.0000 Uiso R . . . . .
H551 H 0.6329 -0.1766 1.0218 0.0428 1.0000 Uiso R . . . . .
H561 H 0.6185 -0.0589 0.9490 0.0385 1.0000 Uiso R . . . . .
H571 H 0.5600 -0.3315 1.0365 0.0495 1.0000 Uiso R . . . . .
H581 H 0.4175 -0.4600 0.9937 0.0581 1.0000 Uiso R . . . . .
H591 H 0.2577 -0.4656 0.8794 0.0552 1.0000 Uiso R . . . . .
H631 H 0.9456 0.3291 0.7661 0.0475 1.0000 Uiso R . . . . .
H641 H 1.1341 0.3846 0.8223 0.0509 1.0000 Uiso R . . . . .
H651 H 1.2123 0.4212 0.9925 0.0538 1.0000 Uiso R . . . . .
H661 H 1.0997 0.3913 1.0988 0.0510 1.0000 Uiso R . . . . .
H671 H 0.9117 0.3321 1.0411 0.0439 1.0000 Uiso R . . . . .
H701 H 0.9831 0.0905 0.9993 0.0615 1.0000 Uiso R . . . . .
H702 H 0.9625 -0.0089 0.8915 0.0620 1.0000 Uiso R . . . . .
H711 H 1.1576 0.0474 0.9378 0.0836 1.0000 Uiso R . . . . .
H712 H 1.1239 0.1572 0.9418 0.0849 1.0000 Uiso R . . . . .
H713 H 1.1038 0.0613 0.8389 0.0842 1.0000 Uiso R . . . . .

loop_
_atom_site_aniso_label
_atom_site_aniso_U_11
_atom_site_aniso_U_22
_atom_site_aniso_U_33
_atom_site_aniso_U_23
_atom_site_aniso_U_13
_atom_site_aniso_U_12
F1 0.0388(14) 0.0349(14) 0.0409(15) 0.0167(12) -0.0037(11) -0.0036(11)
B1 0.031(2) 0.033(2) 0.044(3) 0.023(2) 0.005(2) -0.0036(19)
F2 0.0303(13) 0.0515(16) 0.0495(16) 0.0314(14) 0.0090(11) 0.0006(11)
N1 0.0268(17) 0.0323(19) 0.037(2) 0.0167(16) 0.0020(14) -0.0009(14)
C4 0.0186(17) 0.039(2) 0.037(2) 0.0185(19) 0.0039(16) -0.0037(16)
C3 0.0234(19) 0.029(2) 0.037(2) 0.0152(18) 0.0067(16) 0.0003(15)
C2 0.0259(19) 0.028(2) 0.036(2) 0.0156(17) 0.0073(16) 0.0012(15)
C1 0.026(2) 0.033(2) 0.041(2) 0.0190(19) 0.0056(17) 0.0021(16)
C10 0.028(2) 0.033(2) 0.041(2) 0.0178(19) 0.0055(18) -0.0009(17)
C11 0.025(2) 0.037(2) 0.039(2) 0.0199(19) 0.0018(17) 0.0029(16)
C12 0.0245(19) 0.034(2) 0.035(2) 0.0158(18) 0.0074(16) 0.0020(16)
C25 0.027(2) 0.028(2) 0.037(2) 0.0141(18) 0.0034(17) 0.0019(16)
C26 0.027(2) 0.031(2) 0.032(2) 0.0111(17) 0.0048(16) 0.0011(16)
C15 0.025(2) 0.032(2) 0.037(2) 0.0124(18) 0.0038(17) 0.0004(16)
C14 0.027(2) 0.037(2) 0.039(2) 0.015(2) 0.0022(17) 0.0017(17)
C13 0.032(2) 0.034(2) 0.037(2) 0.0175(19) 0.0008(18) 0.0010(17)
C16 0.030(2) 0.035(2) 0.041(3) 0.012(2) 0.0053(18) 0.0053(17)
C17 0.029(2) 0.045(3) 0.047(3) 0.017(2) 0.008(2) 0.0014(19)
C18 0.030(2) 0.035(2) 0.041(3) 0.011(2) 0.0034(18) -0.0009(17)
C27 0.026(2) 0.034(2) 0.037(2) 0.0130(18) 0.0062(17) -0.0001(16)
C22 0.031(2) 0.034(2) 0.042(3) 0.017(2) 0.0052(18) -0.0018(17)
C23 0.031(2) 0.035(2) 0.053(3) 0.023(2) 0.001(2) -0.0035(18)
C24 0.029(2) 0.035(2) 0.046(3) 0.019(2) 0.0028(19) 0.0027(17)
C21 0.039(2) 0.038(2) 0.053(3) 0.023(2) 0.003(2) -0.004(2)
C20 0.042(3) 0.039(3) 0.047(3) 0.017(2) 0.005(2) -0.008(2)
C19 0.033(2) 0.044(3) 0.045(3) 0.014(2) 0.010(2) -0.0049(19)
C28 0.0256(19) 0.028(2) 0.042(2) 0.0141(18) 0.0101(17) 0.0009(16)
O2 0.0309(16) 0.0357(17) 0.054(2) 0.0263(15) 0.0025(14) -0.0011(13)
C29 0.036(2) 0.031(2) 0.041(2) 0.0204(19) 0.0084(19) 0.0065(17)
C30 0.039(2) 0.034(2) 0.050(3) 0.020(2) 0.009(2) -0.0013(19)
O1 0.0290(16) 0.0445(19) 0.069(2) 0.0323(18) -0.0047(16) -0.0043(14)
C31 0.0270(19) 0.031(2) 0.031(2) 0.0126(17) 0.0033(16) -0.0023(16)
C32 0.032(2) 0.032(2) 0.036(2) 0.0085(18) 0.0064(18) -0.0032(17)
C33 0.038(2) 0.035(2) 0.042(3) 0.011(2) 0.005(2) -0.0052(19)
C34 0.034(2) 0.044(3) 0.052(3) 0.021(2) 0.003(2) -0.010(2)
C35 0.030(2) 0.046(3) 0.049(3) 0.021(2) 0.010(2) -0.0029(19)
C36 0.027(2) 0.038(2) 0.042(3) 0.017(2) 0.0037(18) -0.0023(17)
C5 0.030(2) 0.032(2) 0.038(2) 0.0171(19) 0.0024(18) -0.0013(17)
C6 0.030(2) 0.034(2) 0.033(2) 0.0162(18) 0.0035(17) 0.0001(17)
N2 0.0271(17) 0.0308(18) 0.0363(19) 0.0190(15) 0.0003(14) -0.0022(14)
C9 0.030(2) 0.029(2) 0.041(2) 0.0198(19) 0.0044(17) -0.0011(16)
C46 0.037(2) 0.038(2) 0.038(2) 0.021(2) 0.0021(19) -0.0027(19)
C47 0.029(2) 0.031(2) 0.045(3) 0.020(2) 0.0058(18) 0.0010(16)
C48 0.029(2) 0.031(2) 0.038(2) 0.0168(18) 0.0093(17) 0.0029(16)
C61 0.0254(19) 0.029(2) 0.035(2) 0.0136(17) 0.0084(16) 0.0037(15)
C63 0.0260(19) 0.028(2) 0.037(2) 0.0124(18) 0.0114(17) 0.0044(16)
C51 0.029(2) 0.031(2) 0.044(3) 0.0171(19) 0.0093(18) 0.0008(16)
C50 0.032(2) 0.039(2) 0.042(3) 0.021(2) 0.0036(19) 0.0010(18)
C49 0.031(2) 0.035(2) 0.045(3) 0.021(2) 0.0079(19) 0.0041(17)
C52 0.031(2) 0.040(2) 0.041(3) 0.012(2) 0.0074(19) 0.0000(18)
C53 0.039(2) 0.040(3) 0.046(3) 0.015(2) 0.008(2) -0.004(2)
C54 0.031(2) 0.035(2) 0.047(3) 0.020(2) 0.0091(19) 0.0017(17)
C62 0.033(2) 0.029(2) 0.033(2) 0.0117(18) 0.0113(17) 0.0033(16)
C58 0.036(2) 0.032(2) 0.036(2) 0.0177(19) 0.0096(18) 0.0042(17)
C59 0.034(2) 0.034(2) 0.036(2) 0.0145(19) 0.0076(18) 0.0058(17)
C60 0.033(2) 0.034(2) 0.036(2) 0.0149(19) 0.0070(18) 0.0015(17)
C57 0.043(3) 0.039(2) 0.048(3) 0.027(2) 0.009(2) 0.007(2)
C56 0.047(3) 0.041(3) 0.063(3) 0.033(3) 0.013(2) 0.004(2)
C55 0.047(3) 0.040(3) 0.061(3) 0.029(3) 0.012(2) 0.001(2)
C8 0.031(2) 0.034(2) 0.042(2) 0.022(2) 0.0024(18) -0.0001(17)
C7 0.030(2) 0.037(2) 0.034(2) 0.0174(19) 0.0028(17) -0.0037(17)
C37 0.031(2) 0.034(2) 0.041(2) 0.021(2) 0.0032(18) 0.0022(17)
C42 0.035(2) 0.040(2) 0.039(2) 0.017(2) 0.0042(19) -0.0027(19)
C41 0.038(2) 0.042(3) 0.047(3) 0.013(2) 0.008(2) -0.008(2)
C40 0.038(2) 0.040(3) 0.045(3) 0.015(2) -0.001(2) -0.006(2)
C39 0.035(2) 0.046(3) 0.047(3) 0.021(2) -0.006(2) -0.007(2)
C38 0.036(2) 0.040(2) 0.034(2) 0.018(2) 0.0010(18) 0.0018(18)
C43 0.031(2) 0.041(3) 0.052(3) 0.025(2) -0.002(2) -0.0029(19)
O4 0.0344(17) 0.0387(18) 0.054(2) 0.0258(16) 0.0005(15) 0.0058(13)
C44 0.041(3) 0.046(3) 0.068(4) 0.035(3) -0.006(2) 0.007(2)
C45 0.035(3) 0.071(4) 0.065(4) 0.032(3) 0.008(2) 0.014(3)
O3 0.0381(19) 0.077(3) 0.086(3) 0.063(3) 0.0002(19) -0.0053(18)

loop_
_atom_type_symbol
_atom_type_scat_dispersion_real
_atom_type_scat_dispersion_imag
_atom_type_scat_Cromer_Mann_a1
_atom_type_scat_Cromer_Mann_b1
_atom_type_scat_Cromer_Mann_a2
_atom_type_scat_Cromer_Mann_b2
_atom_type_scat_Cromer_Mann_a3
_atom_type_scat_Cromer_Mann_b3
_atom_type_scat_Cromer_Mann_a4
_atom_type_scat_Cromer_Mann_b4
_atom_type_scat_Cromer_Mann_c
_atom_type_scat_source
C 0.0033 0.0016 2.3100 20.8439 1.0200 10.2075 1.5886 0.5687 0.8650 51.6512 0.2156 'International Tables Vol C 4.2.6.8 and 6.1.1.4'
H 0.0000 0.0000 0.4930 10.5109 0.3229 26.1257 0.1402 3.1424 0.0408 57.7998 0.0030 'International Tables Vol C 4.2.6.8 and 6.1.1.4'
B 0.0013 0.0007 2.0545 23.2185 1.3326 1.0210 1.0979 60.3498 0.7068 0.1403 -0.1932 'International Tables Vol C 4.2.6.8 and 6.1.1.4'
F 0.0171 0.0103 3.5392 10.2825 2.6412 4.2944 1.5170 0.2615 1.0243 26.1476 0.2776 'International Tables Vol C 4.2.6.8 and 6.1.1.4'
N 0.0061 0.0033 12.2126 0.0057 3.1322 9.8933 2.0125 28.9975 1.1663 0.5826 -11.5290 'International Tables Vol C 4.2.6.8 and 6.1.1.4'
O 0.0106 0.0060 3.0485 13.2771 2.2868 5.7011 1.5463 0.3239 0.8670 32.9089 0.2508 'International Tables Vol C 4.2.6.8 and 6.1.1.4'

loop_
_geom_angle_atom_site_label_1
_geom_angle_site_symmetry_1
_geom_angle_atom_site_label_2
_geom_angle_site_symmetry_2
_geom_angle_atom_site_label_3
_geom_angle_site_symmetry_3
_geom_angle
_geom_angle_publ_flag
F1 . B1 . F2 . 109.5(4) yes
F1 . B1 . N1 . 110.0(4) yes
F2 . B1 . N1 . 110.2(4) yes
F1 . B1 . N2 . 108.8(4) yes
F2 . B1 . N2 . 109.8(4) yes
N1 . B1 . N2 . 108.5(3) yes
B1 . N1 . C4 . 122.9(3) yes
B1 . N1 . C1 . 130.1(4) yes
C4 . N1 . C1 . 107.0(3) yes
N1 . C4 . C3 . 110.3(3) yes
N1 . C4 . C5 . 121.3(4) yes
C3 . C4 . C5 . 128.1(4) yes
C4 . C3 . C2 . 105.6(3) yes
C4 . C3 . C31 . 123.3(4) yes
C2 . C3 . C31 . 131.1(4) yes
C3 . C2 . C1 . 108.4(4) yes
C3 . C2 . C28 . 127.5(4) yes
C1 . C2 . C28 . 123.8(4) yes
C2 . C1 . N1 . 108.7(4) yes
C2 . C1 . C10 . 124.3(4) yes
N1 . C1 . C10 . 127.0(4) yes
C1 . C10 . C11 . 129.1(4) yes
C1 . C10 . H91 . 114.4 no
C11 . C10 . H91 . 116.5 no
C10 . C11 . C12 . 125.4(4) yes
C10 . C11 . H101 . 116.5 no
C12 . C11 . H101 . 118.1 no
C11 . C12 . C25 . 120.3(4) yes
C11 . C12 . C13 . 120.9(4) yes
C25 . C12 . C13 . 118.8(4) yes
C12 . C25 . C26 . 119.8(4) yes
C12 . C25 . C24 . 122.2(4) yes
C26 . C25 . C24 . 118.0(4) yes
C25 . C26 . C15 . 120.3(4) yes
C25 . C26 . C27 . 121.0(4) yes
C15 . C26 . C27 . 118.7(4) yes
C26 . C15 . C14 . 118.4(4) yes
C26 . C15 . C16 . 119.0(4) yes
C14 . C15 . C16 . 122.6(4) yes
C15 . C14 . C13 . 121.3(4) yes
C15 . C14 . H151 . 119.8 no
C13 . C14 . H151 . 118.9 no
C12 . C13 . C14 . 121.3(4) yes
C12 . C13 . H161 . 118.5 no
C14 . C13 . H161 . 120.2 no
C15 . C16 . C17 . 121.7(4) yes
C15 . C16 . H171 . 117.5 no
C17 . C16 . H171 . 120.8 no
C16 . C17 . C18 . 121.1(4) yes
C16 . C17 . H181 . 122.4 no
C18 . C17 . H181 . 116.4 no
C17 . C18 . C27 . 118.7(4) yes
C17 . C18 . C19 . 122.2(4) yes
C27 . C18 . C19 . 119.1(4) yes
C26 . C27 . C18 . 120.8(4) yes
C26 . C27 . C22 . 119.7(4) yes
C18 . C27 . C22 . 119.4(4) yes
C27 . C22 . C23 . 117.9(4) yes
C27 . C22 . C21 . 119.4(4) yes
C23 . C22 . C21 . 122.8(4) yes
C22 . C23 . C24 . 122.7(4) yes
C22 . C23 . H221 . 117.8 no
C24 . C23 . H221 . 119.5 no
C25 . C24 . C23 . 120.7(4) yes
C25 . C24 . H231 . 120.1 no
C23 . C24 . H231 . 119.2 no
C22 . C21 . C20 . 121.2(5) yes
C22 . C21 . H241 . 118.4 no
C20 . C21 . H241 . 120.4 no
C21 . C20 . C19 . 119.4(4) yes
C21 . C20 . H251 . 119.8 no
C19 . C20 . H251 . 120.8 no
C18 . C19 . C20 . 121.4(4) yes
C18 . C19 . H261 . 118.0 no
C20 . C19 . H261 . 120.5 no
C2 . C28 . O2 . 111.1(4) yes
C2 . C28 . O1 . 126.1(4) yes
O2 . C28 . O1 . 122.8(4) yes
C28 . O2 . C29 . 116.5(3) yes
O2 . C29 . C30 . 106.2(4) yes
O2 . C29 . H291 . 109.6 no
C30 . C29 . H291 . 110.6 no
O2 . C29 . H292 . 109.5 no
C30 . C29 . H292 . 109.7 no
H291 . C29 . H292 . 111.2 no
C29 . C30 . H303 . 110.1 no
C29 . C30 . H302 . 110.5 no
H303 . C30 . H302 . 111.1 no
C29 . C30 . H301 . 106.6 no
H303 . C30 . H301 . 108.9 no
H302 . C30 . H301 . 109.5 no
C3 . C31 . C32 . 121.2(4) yes
C3 . C31 . C36 . 120.3(4) yes
C32 . C31 . C36 . 118.4(4) yes
C31 . C32 . C33 . 121.1(4) yes
C31 . C32 . H331 . 119.5 no
C33 . C32 . H331 . 119.4 no
C32 . C33 . C34 . 120.6(4) yes
C32 . C33 . H341 . 118.7 no
C34 . C33 . H341 . 120.7 no
C33 . C34 . C35 . 119.8(4) yes
C33 . C34 . H351 . 120.5 no
C35 . C34 . H351 . 119.7 no
C34 . C35 . C36 . 119.7(4) yes
C34 . C35 . H361 . 118.6 no
C36 . C35 . H361 . 121.6 no
C31 . C36 . C35 . 120.4(4) yes
C31 . C36 . H371 . 118.4 no
C35 . C36 . H371 . 121.2 no
C4 . C5 . C6 . 122.0(4) yes
C4 . C5 . H381 . 117.2 no
C6 . C5 . H381 . 120.8 no
C5 . C6 . N2 . 120.9(4) yes
C5 . C6 . C7 . 130.4(4) yes
N2 . C6 . C7 . 108.6(4) yes
B1 . N2 . C6 . 124.0(3) yes
B1 . N2 . C9 . 127.2(3) yes
C6 . N2 . C9 . 108.8(3) yes
N2 . C9 . C46 . 119.2(4) yes
N2 . C9 . C8 . 108.1(3) yes
C46 . C9 . C8 . 132.6(4) yes
C9 . C46 . C47 . 126.3(4) yes
C9 . C46 . H421 . 115.5 no
C47 . C46 . H421 . 118.2 no
C46 . C47 . C48 . 126.6(4) yes
C46 . C47 . H431 . 113.7 no
C48 . C47 . H431 . 119.7 no
C47 . C48 . C61 . 120.1(4) yes
C47 . C48 . C49 . 121.2(4) yes
C61 . C48 . C49 . 118.7(4) yes
C48 . C61 . C63 . 119.5(4) yes
C48 . C61 . C60 . 123.1(4) yes
C63 . C61 . C60 . 117.5(4) yes
C61 . C63 . C51 . 120.1(4) yes
C61 . C63 . C62 . 120.8(4) yes
C51 . C63 . C62 . 119.1(4) yes
C63 . C51 . C50 . 118.6(4) yes
C63 . C51 . C52 . 118.7(4) yes
C50 . C51 . C52 . 122.6(4) yes
C51 . C50 . C49 . 121.3(4) yes
C51 . C50 . H481 . 118.1 no
C49 . C50 . H481 . 120.5 no
C48 . C49 . C50 . 121.7(4) yes
C48 . C49 . H491 . 119.1 no
C50 . C49 . H491 . 119.2 no
C51 . C52 . C53 . 121.8(4) yes
C51 . C52 . H501 . 117.6 no
C53 . C52 . H501 . 120.6 no
C52 . C53 . C54 . 121.1(4) yes
C52 . C53 . H511 . 121.4 no
C54 . C53 . H511 . 117.3 no
C53 . C54 . C62 . 119.0(4) yes
C53 . C54 . C55 . 121.6(4) yes
C62 . C54 . C55 . 119.4(4) yes
C63 . C62 . C54 . 120.2(4) yes
C63 . C62 . C58 . 120.1(4) yes
C54 . C62 . C58 . 119.7(4) yes
C62 . C58 . C59 . 118.2(4) yes
C62 . C58 . C57 . 119.3(4) yes
C59 . C58 . C57 . 122.5(4) yes
C58 . C59 . C60 . 122.0(4) yes
C58 . C59 . H551 . 118.5 no
C60 . C59 . H551 . 119.5 no
C61 . C60 . C59 . 121.4(4) yes
C61 . C60 . H561 . 119.4 no
C59 . C60 . H561 . 119.3 no
C58 . C57 . C56 . 120.8(5) yes
C58 . C57 . H571 . 119.2 no
C56 . C57 . H571 . 120.0 no
C57 . C56 . C55 . 120.2(4) yes
C57 . C56 . H581 . 119.7 no
C55 . C56 . H581 . 120.2 no
C54 . C55 . C56 . 120.6(5) yes
C54 . C55 . H591 . 119.6 no
C56 . C55 . H591 . 119.7 no
C9 . C8 . C7 . 108.1(4) yes
C9 . C8 . C43 . 127.9(4) yes
C7 . C8 . C43 . 123.7(4) yes
C6 . C7 . C8 . 106.4(4) yes
C6 . C7 . C37 . 125.0(4) yes
C8 . C7 . C37 . 128.5(4) yes
C7 . C37 . C42 . 120.8(4) yes
C7 . C37 . C38 . 120.3(4) yes
C42 . C37 . C38 . 118.9(4) yes
C37 . C42 . C41 . 121.0(5) yes
C37 . C42 . H631 . 119.8 no
C41 . C42 . H631 . 119.2 no
C42 . C41 . C40 . 119.3(5) yes
C42 . C41 . H641 . 121.8 no
C40 . C41 . H641 . 118.9 no
C41 . C40 . C39 . 119.9(4) yes
C41 . C40 . H651 . 120.6 no
C39 . C40 . H651 . 119.5 no
C40 . C39 . C38 . 120.2(5) yes
C40 . C39 . H661 . 120.1 no
C38 . C39 . H661 . 119.6 no
C37 . C38 . C39 . 120.5(4) yes
C37 . C38 . H671 . 119.4 no
C39 . C38 . H671 . 120.1 no
C8 . C43 . O4 . 109.9(4) yes
C8 . C43 . O3 . 127.8(4) yes
O4 . C43 . O3 . 122.4(4) yes
C43 . O4 . C44 . 115.8(4) yes
O4 . C44 . C45 . 107.8(4) yes
O4 . C44 . H701 . 108.9 no
C45 . C44 . H701 . 108.9 no
O4 . C44 . H702 . 109.1 no
C45 . C44 . H702 . 110.5 no
H701 . C44 . H702 . 111.6 no
C44 . C45 . H711 . 112.9 no
C44 . C45 . H712 . 110.3 no
H711 . C45 . H712 . 109.7 no
C44 . C45 . H713 . 108.4 no
H711 . C45 . H713 . 107.3 no
H712 . C45 . H713 . 108.0 no

loop_
_geom_bond_atom_site_label_1
_geom_bond_site_symmetry_1
_geom_bond_atom_site_label_2
_geom_bond_site_symmetry_2
_geom_bond_distance
_geom_bond_publ_flag
F1 . B1 . 1.402(6) yes
B1 . F2 . 1.387(5) yes
B1 . N1 . 1.555(6) yes
B1 . N2 . 1.553(6) yes
N1 . C4 . 1.399(5) yes
N1 . C1 . 1.373(5) yes
C4 . C3 . 1.419(6) yes
C4 . C5 . 1.383(6) yes
C3 . C2 . 1.393(6) yes
C3 . C31 . 1.467(5) yes
C2 . C1 . 1.432(5) yes
C2 . C28 . 1.480(6) yes
C1 . C10 . 1.435(6) yes
C10 . C11 . 1.347(6) yes
C10 . H91 . 0.953 no
C11 . C12 . 1.447(5) yes
C11 . H101 . 0.979 no
C12 . C25 . 1.416(6) yes
C12 . C13 . 1.404(6) yes
C25 . C26 . 1.414(6) yes
C25 . C24 . 1.435(6) yes
C26 . C15 . 1.426(6) yes
C26 . C27 . 1.427(6) yes
C15 . C14 . 1.398(6) yes
C15 . C16 . 1.435(6) yes
C14 . C13 . 1.380(6) yes
C14 . H151 . 0.990 no
C13 . H161 . 0.974 no
C16 . C17 . 1.347(6) yes
C16 . H171 . 0.941 no
C17 . C18 . 1.430(6) yes
C17 . H181 . 0.963 no
C18 . C27 . 1.417(6) yes
C18 . C19 . 1.401(6) yes
C27 . C22 . 1.420(6) yes
C22 . C23 . 1.423(6) yes
C22 . C21 . 1.394(6) yes
C23 . C24 . 1.356(6) yes
C23 . H221 . 0.982 no
C24 . H231 . 0.981 no
C21 . C20 . 1.393(7) yes
C21 . H241 . 0.981 no
C20 . C19 . 1.385(7) yes
C20 . H251 . 0.955 no
C19 . H261 . 0.969 no
C28 . O2 . 1.340(5) yes
C28 . O1 . 1.217(5) yes
O2 . C29 . 1.436(5) yes
C29 . C30 . 1.508(6) yes
C29 . H291 . 0.956 no
C29 . H292 . 0.982 no
C30 . H303 . 1.001 no
C30 . H302 . 0.994 no
C30 . H301 . 0.961 no
C31 . C32 . 1.383(6) yes
C31 . C36 . 1.401(6) yes
C32 . C33 . 1.386(6) yes
C32 . H331 . 0.982 no
C33 . C34 . 1.365(7) yes
C33 . H341 . 0.944 no
C34 . C35 . 1.397(7) yes
C34 . H351 . 0.951 no
C35 . C36 . 1.393(6) yes
C35 . H361 . 0.956 no
C36 . H371 . 0.969 no
C5 . C6 . 1.381(6) yes
C5 . H381 . 0.981 no
C6 . N2 . 1.388(5) yes
C6 . C7 . 1.429(6) yes
N2 . C9 . 1.367(5) yes
C9 . C46 . 1.433(6) yes
C9 . C8 . 1.433(6) yes
C46 . C47 . 1.351(6) yes
C46 . H421 . 0.947 no
C47 . C48 . 1.451(6) yes
C47 . H431 . 0.959 no
C48 . C61 . 1.420(6) yes
C48 . C49 . 1.405(6) yes
C61 . C63 . 1.423(6) yes
C61 . C60 . 1.434(6) yes
C63 . C51 . 1.427(6) yes
C63 . C62 . 1.429(6) yes
C51 . C50 . 1.394(6) yes
C51 . C52 . 1.435(6) yes
C50 . C49 . 1.375(6) yes
C50 . H481 . 0.984 no
C49 . H491 . 0.969 no
C52 . C53 . 1.342(7) yes
C52 . H501 . 0.953 no
C53 . C54 . 1.428(7) yes
C53 . H511 . 0.967 no
C54 . C62 . 1.417(6) yes
C54 . C55 . 1.399(6) yes
C62 . C58 . 1.409(6) yes
C58 . C59 . 1.427(6) yes
C58 . C57 . 1.395(6) yes
C59 . C60 . 1.361(6) yes
C59 . H551 . 0.957 no
C60 . H561 . 0.954 no
C57 . C56 . 1.392(7) yes
C57 . H571 . 0.965 no
C56 . C55 . 1.383(7) yes
C56 . H581 . 0.966 no
C55 . H591 . 0.952 no
C8 . C7 . 1.391(6) yes
C8 . C43 . 1.468(6) yes
C7 . C37 . 1.471(6) yes
C37 . C42 . 1.384(6) yes
C37 . C38 . 1.402(6) yes
C42 . C41 . 1.387(6) yes
C42 . H631 . 0.926 no
C41 . C40 . 1.401(7) yes
C41 . H641 . 0.953 no
C40 . C39 . 1.385(7) yes
C40 . H651 . 0.992 no
C39 . C38 . 1.378(6) yes
C39 . H661 . 0.960 no
C38 . H671 . 0.987 no
C43 . O4 . 1.351(6) yes
C43 . O3 . 1.215(6) yes
O4 . C44 . 1.442(5) yes
C44 . C45 . 1.500(7) yes
C44 . H701 . 0.994 no
C44 . H702 . 0.996 no
C45 . H711 . 0.981 no
C45 . H712 . 0.980 no
C45 . H713 . 0.971 no

loop_
_geom_hbond_atom_site_label_D
_geom_hbond_site_symmetry_D
_geom_hbond_atom_site_label_H
_geom_hbond_site_symmetry_H
_geom_hbond_atom_site_label_A
_geom_hbond_site_symmetry_A
_geom_hbond_angle_DHA
_geom_hbond_distance_DH
_geom_hbond_distance_HA
_geom_hbond_distance_DA
_geom_hbond_publ_flag
C10 . H91 . O1 . 123.18(14) 0.953 2.275 2.908(7) yes
C32 . H331 . C59 1_565 147.68(14) 0.982 2.530 3.401(7) yes
C47 . H431 . O3 . 153.00(16) 0.959 2.091 2.977(7) yes
